data_4505045
loop_
_publ_author_name
'Yang, Xiandong'
'Wu, Daqing'
'Ranford, John D.'
'Vittal, Jagadese J.'

_publ_contact_author
; 
     Dr. Jagadese J. Vittal
     Department of Chemistry
     National University of Singapore
     3 Science Drive 3
     SINGAPORE 117543 
;
_publ_section_title
;
 Influence of the CO&#x00B7;&#x00B7;&#x00B7;\p Interaction on the Thermal
 Dehydration Behavior of [Cu2(sgly)2(H2O)]&#x00B7;1H2O&#x2020;
;
_journal_issue 1
_journal_name_full 'Crystal Growth &amp; Design'
_journal_page_first 41
_journal_paper_doi 10.1021/cg0498406
_journal_volume 5
_journal_year 2005
_chemical_compound_source 'see text'
_chemical_formula_sum 'C18 H22 Cu2 N2 O8'
_chemical_formula_weight 521.46
_chemical_name_systematic
; 
 ? 
;
_space_group_IT_number 19
_symmetry_cell_setting orthorhombic
_symmetry_space_group_name_Hall 'P 2ac 2ab'
_symmetry_space_group_name_H-M 'P 21 21 21'
_atom_sites_solution_hydrogens geom
_atom_sites_solution_primary direct
_atom_sites_solution_secondary difmap
_audit_creation_method SHELXL
_cell_angle_alpha 90.00
_cell_angle_beta 90.00
_cell_angle_gamma 90.00
_cell_formula_units_Z 4
_cell_length_a 7.348(2)
_cell_length_b 11.388(2)
_cell_length_c 24.295(5)
_cell_measurement_reflns_used 3456
_cell_measurement_temperature 293(2)
_cell_measurement_theta_max 29.29
_cell_measurement_theta_min 1.68
_cell_volume 2033.0(8)
_computing_cell_refinement 'SAINT (Siemens, 1996)'
_computing_data_collection 'SMART (Siemens, 1996)'
_computing_data_reduction 'SAINT (Siemens, 1996)'
_computing_molecular_graphics 'SHELXTL (Siemens, 1996)'
_computing_publication_material 'SHELXTL (Siemens, 1996)'
_computing_structure_refinement 'SHELXTL (Siemens, 1996)'
_computing_structure_solution 'SHELXS-86 (Sheldrick, 1990)'
_diffrn_ambient_temperature 293(2)
_diffrn_measured_fraction_theta_full 0.929
_diffrn_measured_fraction_theta_max 0.929
_diffrn_measurement_device 'Siemens SMART CCD system'
_diffrn_measurement_method 'frames \w scans'
_diffrn_radiation_monochromator graphite
_diffrn_radiation_source 'fine-focus sealed tube'
_diffrn_radiation_type MoK\a
_diffrn_radiation_wavelength 0.71073
_diffrn_reflns_av_R_equivalents 0.0508
_diffrn_reflns_av_sigmaI/netI 0.0885
_diffrn_reflns_limit_h_max 10
_diffrn_reflns_limit_h_min -8
_diffrn_reflns_limit_k_max 15
_diffrn_reflns_limit_k_min -14
_diffrn_reflns_limit_l_max 33
_diffrn_reflns_limit_l_min -23
_diffrn_reflns_number 10520
_diffrn_reflns_theta_full 29.29
_diffrn_reflns_theta_max 29.29
_diffrn_reflns_theta_min 1.68
_exptl_absorpt_coefficient_mu 2.141
_exptl_absorpt_correction_T_max 0.746
_exptl_absorpt_correction_T_min 0.423
_exptl_absorpt_correction_type 'SADABS (Siemens, 1996)'
_exptl_crystal_colour 'dark green'
_exptl_crystal_density_diffrn 1.704
_exptl_crystal_density_meas ?
_exptl_crystal_description 'rectangular plates'
_exptl_crystal_F_000 1064
_exptl_crystal_size_max 0.3
_exptl_crystal_size_mid 0.25
_exptl_crystal_size_min 0.15
_refine_diff_density_max 0.402
_refine_diff_density_min -0.850
_refine_diff_density_rms 0.078
_refine_ls_abs_structure_details 'Flack H D (1983), Acta Cryst. A39, 876-881'
_refine_ls_abs_structure_Flack -0.005(14)
_refine_ls_extinction_coef 0.0007(3)
_refine_ls_extinction_expression Fc^*^=kFc[1+0.001xFc^2^\l^3^/sin(2\q)]^-1/4^
_refine_ls_extinction_method SHELXL
_refine_ls_goodness_of_fit_ref 0.927
_refine_ls_hydrogen_treatment mixed
_refine_ls_matrix_type full
_refine_ls_number_parameters 294
_refine_ls_number_reflns 4989
_refine_ls_number_restraints 5
_refine_ls_restrained_S_all 0.926
_refine_ls_R_factor_all 0.0680
_refine_ls_R_factor_gt 0.0382
_refine_ls_shift/su_max 0.001
_refine_ls_shift/su_mean 0.000
_refine_ls_structure_factor_coef Fsqd
_refine_ls_weighting_details 'calc w=1/[\s^2^(Fo^2^)+(0.0180P)^2^+0.0000P] where P=(Fo^2^+2Fc^2^)/3'
_refine_ls_weighting_scheme calc
_refine_ls_wR_factor_gt 0.0673
_refine_ls_wR_factor_ref 0.0771
_reflns_number_observed 3569
_reflns_number_total 4992
_reflns_observed_criterion >2sigma(I)
_cod_data_source_file cg0498406si20040517_044518.cif
_cod_data_source_block global
_cod_depositor_comments
;
The following automatic conversions were performed:

'_symmetry_cell_setting' value 'Orthorhombic' changed to
'orthorhombic' according to
/home/saulius/struct/CIF-dictionaries/cif_core.dic dictionary named
'cif_core.dic' version 2.4.1 from 2010-06-29.

Automatic conversion script
Id: cif_fix_values 1715 2011-07-08 13:25:40Z adriana 

The following automatic conversions were performed:

'_exptl_crystal_density_meas' value 'not measured' was changed to '?'
- the value is perceived as not measured.

Automatic conversion script
Id: cif_fix_values 3008 2015-01-20 13:52:24Z robertas 
;
_cod_original_cell_volume 2033.0(7)
_cod_original_sg_symbol_H-M P2(1)2(1)2(1)
_cod_database_code 4505045
_data_compound 1

loop_
_symmetry_equiv_pos_as_xyz
'x, y, z'
'-x+1/2, -y, z+1/2'
'-x, y+1/2, -z+1/2'
'x+1/2, -y+1/2, -z'

loop_
_atom_site_label
_atom_site_type_symbol
_atom_site_fract_x
_atom_site_fract_y
_atom_site_fract_z
_atom_site_U_iso_or_equiv
_atom_site_adp_type
_atom_site_occupancy
_atom_site_symmetry_multiplicity
_atom_site_calc_flag
_atom_site_refinement_flags
Cu1 Cu 0.02189(6) 0.52327(4) 0.852260(16) 0.03087(13) Uani 1 1 d .
Cu2 Cu 0.02626(7) 0.38940(4) 0.957331(15) 0.03221(13) Uani 1 1 d .
O1 O 0.1383(3) 0.3841(2) 0.88538(9) 0.0322(6) Uani 1 1 d .
O2 O -0.0064(4) 0.6868(2) 0.83179(10) 0.0441(7) Uani 1 1 d .
O3 O 0.0960(4) 0.8207(2) 0.77278(11) 0.0501(8) Uani 1 1 d .
O4 O -0.2242(4) 0.4110(3) 0.82426(13) 0.0389(7) Uani 1 1 d D
H4A H -0.210(6) 0.364(3) 0.7992(11) 0.038(13) Uiso 1 1 d D
H4B H -0.246(6) 0.366(4) 0.8494(13) 0.067(17) Uiso 1 1 d D
N1 N 0.1586(5) 0.5068(3) 0.78169(14) 0.0329(8) Uani 1 1 d D
H1 H 0.105(4) 0.473(3) 0.7612(12) 0.013(10) Uiso 1 1 d D
C1 C 0.1823(5) 0.2899(3) 0.85361(15) 0.0305(8) Uani 1 1 d .
C2 C 0.1334(5) 0.1758(3) 0.86761(16) 0.0362(10) Uani 1 1 d .
H2A H 0.0695 0.1619 0.9000 0.043 Uiso 1 1 calc R
C3 C 0.1790(6) 0.0831(4) 0.83365(17) 0.0425(10) Uani 1 1 d .
H3 H 0.1451 0.0071 0.8432 0.051 Uiso 1 1 calc R
C4 C 0.2738(6) 0.1026(4) 0.78615(17) 0.0477(11) Uani 1 1 d .
H4 H 0.3061 0.0398 0.7638 0.057 Uiso 1 1 calc R
C5 C 0.3218(6) 0.2154(4) 0.77134(17) 0.0449(11) Uani 1 1 d .
H5 H 0.3846 0.2278 0.7386 0.054 Uiso 1 1 calc R
C6 C 0.2779(5) 0.3104(4) 0.80449(16) 0.0359(10) Uani 1 1 d .
C7 C 0.3243(6) 0.4335(4) 0.78800(17) 0.0409(11) Uani 1 1 d .
H7A H 0.4028 0.4682 0.8157 0.049 Uiso 1 1 calc R
H7B H 0.3905 0.4321 0.7535 0.049 Uiso 1 1 calc R
C8 C 0.1958(6) 0.6259(3) 0.76067(17) 0.0410(10) Uani 1 1 d .
H8C H 0.1677 0.6285 0.7217 0.049 Uiso 1 1 calc R
H8D H 0.3244 0.6429 0.7650 0.049 Uiso 1 1 calc R
C9 C 0.0868(6) 0.7189(3) 0.78998(16) 0.0383(10) Uani 1 1 d .
O5 O -0.0695(3) 0.5374(2) 0.92745(9) 0.0326(6) Uani 1 1 d .
O6 O 0.1767(4) 0.2705(2) 0.99261(10) 0.0406(7) Uani 1 1 d .
O7 O 0.2760(4) 0.2124(2) 1.07413(10) 0.0424(7) Uani 1 1 d .
N2 N -0.0639(5) 0.4197(3) 1.03275(13) 0.0326(8) Uani 1 1 d D
H2 H -0.147(4) 0.382(3) 1.0346(17) 0.040(14) Uiso 1 1 d D
C11 C -0.2360(5) 0.5741(3) 0.94572(16) 0.0329(9) Uani 1 1 d .
C12 C -0.3726(6) 0.6086(4) 0.90919(18) 0.0456(11) Uani 1 1 d .
H12 H -0.3499 0.6092 0.8715 0.055 Uiso 1 1 calc R
C13 C -0.5421(6) 0.6419(4) 0.9289(2) 0.0566(12) Uani 1 1 d .
H13 H -0.6333 0.6639 0.9044 0.068 Uiso 1 1 calc R
C14 C -0.5748(6) 0.6423(4) 0.9843(2) 0.0637(14) Uani 1 1 d .
H14 H -0.6885 0.6646 0.9974 0.076 Uiso 1 1 calc R
C15 C -0.4404(6) 0.6099(4) 1.02075(18) 0.0532(12) Uani 1 1 d .
H15 H -0.4648 0.6105 1.0583 0.064 Uiso 1 1 calc R
C16 C -0.2684(5) 0.5763(3) 1.00236(16) 0.0370(10) Uani 1 1 d .
C17 C -0.1197(6) 0.5430(3) 1.04130(15) 0.0381(10) Uani 1 1 d .
H17A H -0.0158 0.5942 1.0357 0.046 Uiso 1 1 calc R
H17B H -0.1615 0.5532 1.0789 0.046 Uiso 1 1 calc R
C18 C 0.0717(5) 0.3736(3) 1.07162(14) 0.0368(9) Uani 1 1 d .
H18A H 0.0104 0.3429 1.1039 0.044 Uiso 1 1 calc R
H18B H 0.1516 0.4366 1.0833 0.044 Uiso 1 1 calc R
C19 C 0.1828(5) 0.2774(4) 1.04520(16) 0.0345(9) Uani 1 1 d .
O8 O -0.2402(7) -0.1117(5) 0.8589(3) 0.1315(19) Uani 1 1 d D
H8A H -0.333(3) -0.136(4) 0.8411(16) 0.050 Uiso 1 1 d D
H8B H -0.171(4) -0.168(3) 0.8487(17) 0.050 Uiso 1 1 d D

loop_
_atom_site_aniso_label
_atom_site_aniso_U_11
_atom_site_aniso_U_22
_atom_site_aniso_U_33
_atom_site_aniso_U_23
_atom_site_aniso_U_13
_atom_site_aniso_U_12
Cu1 0.0350(3) 0.0268(2) 0.0308(2) 0.00280(17) 0.0059(2) 0.0032(2)
Cu2 0.0406(3) 0.0290(2) 0.0271(2) 0.00023(17) 0.0011(2) 0.0076(3)
O1 0.0379(15) 0.0291(15) 0.0295(13) -0.0013(11) 0.0038(11) 0.0074(14)
O2 0.0615(19) 0.0297(13) 0.0413(13) 0.0077(11) 0.0146(15) 0.0086(17)
O3 0.073(2) 0.0281(15) 0.0492(17) 0.0094(13) 0.0036(15) -0.0031(16)
O4 0.0435(17) 0.0361(19) 0.0371(17) 0.0009(15) 0.0017(15) -0.0018(15)
N1 0.0343(19) 0.032(2) 0.0324(18) -0.0011(16) 0.0010(15) 0.0009(18)
C1 0.0302(19) 0.032(2) 0.0290(18) -0.0062(17) -0.0069(17) 0.0060(18)
C2 0.039(2) 0.036(2) 0.034(2) -0.0020(17) -0.0055(17) 0.003(2)
C3 0.053(3) 0.027(2) 0.048(2) -0.0065(19) -0.009(2) 0.005(2)
C4 0.051(3) 0.043(3) 0.049(3) -0.021(2) -0.006(2) 0.018(3)
C5 0.038(2) 0.058(3) 0.039(2) -0.012(2) 0.0033(19) 0.018(2)
C6 0.029(2) 0.041(3) 0.037(2) 0.0001(19) -0.0009(17) 0.012(2)
C7 0.033(2) 0.046(3) 0.044(2) 0.001(2) 0.0071(19) 0.001(2)
C8 0.040(2) 0.038(3) 0.045(2) 0.011(2) 0.0101(19) -0.005(2)
C9 0.041(2) 0.033(2) 0.040(2) 0.0015(19) -0.0076(19) -0.004(2)
O5 0.0367(15) 0.0273(14) 0.0338(13) 0.0020(11) 0.0065(12) 0.0085(13)
O6 0.0567(17) 0.0380(17) 0.0273(14) -0.0006(12) -0.0023(13) 0.0170(15)
O7 0.0467(17) 0.0489(18) 0.0317(14) 0.0069(13) -0.0036(13) 0.0141(16)
N2 0.033(2) 0.0300(19) 0.0349(17) -0.0012(13) 0.0010(15) 0.0014(17)
C11 0.035(2) 0.020(2) 0.043(2) 0.0008(17) 0.0095(18) 0.0028(18)
C12 0.049(3) 0.039(3) 0.048(3) -0.002(2) 0.001(2) 0.009(3)
C13 0.046(3) 0.048(3) 0.075(3) -0.001(2) -0.006(3) 0.014(3)
C14 0.044(3) 0.056(3) 0.091(4) 0.010(3) 0.026(3) 0.015(3)
C15 0.055(3) 0.047(3) 0.057(3) 0.004(2) 0.021(2) 0.008(3)
C16 0.040(2) 0.025(2) 0.045(2) 0.0016(18) 0.0137(19) 0.006(2)
C17 0.049(2) 0.033(2) 0.0314(19) -0.0055(18) 0.0067(18) 0.007(2)
C18 0.040(2) 0.041(2) 0.0300(19) -0.0044(17) -0.0007(17) 0.001(2)
C19 0.034(2) 0.035(2) 0.035(2) 0.0034(19) -0.0035(18) -0.0010(19)
O8 0.116(4) 0.119(4) 0.159(5) -0.062(4) -0.018(4) 0.042(4)

loop_
_atom_type_symbol
_atom_type_description
_atom_type_scat_dispersion_real
_atom_type_scat_dispersion_imag
_atom_type_scat_source
C C 0.0033 0.0016 'International Tables Vol C Tables 4.2.6.8 and 6.1.1.4'
H H 0.0000 0.0000 'International Tables Vol C Tables 4.2.6.8 and 6.1.1.4'
N N 0.0061 0.0033 'International Tables Vol C Tables 4.2.6.8 and 6.1.1.4'
O O 0.0106 0.0060 'International Tables Vol C Tables 4.2.6.8 and 6.1.1.4'
Cu Cu 0.3201 1.2651 'International Tables Vol C Tables 4.2.6.8 and 6.1.1.4'

loop_
_geom_angle_atom_site_label_1
_geom_angle_atom_site_label_2
_geom_angle_atom_site_label_3
_geom_angle
_geom_angle_site_symmetry_1
_geom_angle_site_symmetry_3
O2 Cu1 O5 97.13(10) . .
O2 Cu1 O1 157.35(12) . .
O5 Cu1 O1 80.43(9) . .
O2 Cu1 N1 85.64(12) . .
O5 Cu1 N1 169.83(13) . .
O1 Cu1 N1 93.24(12) . .
O2 Cu1 O4 111.79(12) . .
O5 Cu1 O4 92.97(11) . .
O1 Cu1 O4 90.85(11) . .
N1 Cu1 O4 95.08(13) . .
O2 Cu1 Cu2 135.56(7) . .
O5 Cu1 Cu2 40.79(7) . .
O1 Cu1 Cu2 39.93(7) . .
N1 Cu1 Cu2 133.13(10) . .
O4 Cu1 Cu2 88.71(8) . .
O1 Cu2 O6 97.73(11) . .
O1 Cu2 O5 81.10(10) . .
O6 Cu2 O5 164.25(12) . .
O1 Cu2 N2 170.20(14) . .
O6 Cu2 N2 84.48(12) . .
O5 Cu2 N2 94.17(12) . .
O1 Cu2 O7 91.39(10) . 4_457
O6 Cu2 O7 104.41(12) . 4_457
O5 Cu2 O7 91.34(10) . 4_457
N2 Cu2 O7 97.33(13) . 4_457
O1 Cu2 Cu1 40.92(7) . .
O6 Cu2 Cu1 137.79(8) . .
O5 Cu2 Cu1 40.48(7) . .
N2 Cu2 Cu1 134.59(10) . .
O7 Cu2 Cu1 87.97(7) 4_457 .
C1 O1 Cu2 129.7(2) . .
C1 O1 Cu1 120.3(2) . .
Cu2 O1 Cu1 99.15(11) . .
C9 O2 Cu1 114.9(2) . .
C8 N1 C7 113.6(3) . .
C8 N1 Cu1 107.7(2) . .
C7 N1 Cu1 112.2(2) . .
O1 C1 C2 122.4(3) . .
O1 C1 C6 118.1(4) . .
C2 C1 C6 119.5(4) . .
C3 C2 C1 120.4(4) . .
C4 C3 C2 120.3(4) . .
C3 C4 C5 120.2(4) . .
C4 C5 C6 121.0(4) . .
C5 C6 C1 118.7(4) . .
C5 C6 C7 121.5(4) . .
C1 C6 C7 119.8(4) . .
N1 C7 C6 111.5(3) . .
N1 C8 C9 112.6(3) . .
O3 C9 O2 124.6(4) . .
O3 C9 C8 118.1(4) . .
O2 C9 C8 117.3(3) . .
C11 O5 Cu1 129.5(2) . .
C11 O5 Cu2 117.6(2) . .
Cu1 O5 Cu2 98.73(10) . .
C19 O6 Cu2 114.6(3) . .
C19 O7 Cu2 123.9(3) . 4_557
C18 N2 C17 115.9(3) . .
C18 N2 Cu2 107.8(2) . .
C17 N2 Cu2 112.9(2) . .
O5 C11 C12 121.5(4) . .
O5 C11 C16 118.5(3) . .
C12 C11 C16 119.9(4) . .
C13 C12 C11 120.2(4) . .
C14 C13 C12 119.9(5) . .
C13 C14 C15 120.4(4) . .
C14 C15 C16 121.2(4) . .
C15 C16 C11 118.4(4) . .
C15 C16 C17 122.0(4) . .
C11 C16 C17 119.7(4) . .
N2 C17 C16 110.8(3) . .
N2 C18 C19 110.6(3) . .
O7 C19 O6 123.6(4) . .
O7 C19 C18 119.7(3) . .
O6 C19 C18 116.7(3) . .

loop_
_geom_bond_atom_site_label_1
_geom_bond_atom_site_label_2
_geom_bond_distance
_geom_bond_site_symmetry_2
Cu1 O2 1.938(2) .
Cu1 O5 1.953(2) .
Cu1 O1 1.973(2) .
Cu1 N1 1.996(3) .
Cu1 O4 2.317(3) .
Cu1 Cu2 2.9734(7) .
Cu2 O1 1.933(2) .
Cu2 O6 1.947(3) .
Cu2 O5 1.965(2) .
Cu2 N2 1.979(3) .
Cu2 O7 2.305(3) 4_457
O1 C1 1.360(4) .
O2 C9 1.278(4) .
O3 C9 1.234(4) .
N1 C8 1.476(5) .
N1 C7 1.484(5) .
C1 C2 1.390(5) .
C1 C6 1.404(5) .
C2 C3 1.382(5) .
C3 C4 1.366(6) .
C4 C5 1.379(6) .
C5 C6 1.387(5) .
C6 C7 1.497(5) .
C8 C9 1.507(5) .
O5 C11 1.367(4) .
O6 C19 1.281(4) .
O7 C19 1.229(4) .
O7 Cu2 2.305(3) 4_557
N2 C18 1.470(5) .
N2 C17 1.478(5) .
C11 C12 1.396(5) .
C11 C16 1.397(5) .
C12 C13 1.387(6) .
C13 C14 1.368(6) .
C14 C15 1.377(6) .
C15 C16 1.394(5) .
C16 C17 1.494(5) .
C18 C19 1.510(5) .

loop_
_geom_torsion_atom_site_label_1
_geom_torsion_atom_site_label_2
_geom_torsion_atom_site_label_3
_geom_torsion_atom_site_label_4
_geom_torsion
_geom_torsion_site_symmetry_1
_geom_torsion_site_symmetry_4
O2 Cu1 Cu2 O1 -146.65(18) . .
O5 Cu1 Cu2 O1 -171.09(16) . .
N1 Cu1 Cu2 O1 -2.90(19) . .
O4 Cu1 Cu2 O1 92.87(14) . .
O2 Cu1 Cu2 O6 -131.75(18) . .
O5 Cu1 Cu2 O6 -156.19(17) . .
O1 Cu1 Cu2 O6 14.90(17) . .
N1 Cu1 Cu2 O6 12.0(2) . .
O4 Cu1 Cu2 O6 107.77(15) . .
O2 Cu1 Cu2 O5 24.45(18) . .
O1 Cu1 Cu2 O5 171.09(16) . .
N1 Cu1 Cu2 O5 168.19(19) . .
O4 Cu1 Cu2 O5 -96.04(14) . .
O2 Cu1 Cu2 N2 20.6(2) . .
O5 Cu1 Cu2 N2 -3.86(19) . .
O1 Cu1 Cu2 N2 167.24(19) . .
N1 Cu1 Cu2 N2 164.3(2) . .
O4 Cu1 Cu2 N2 -99.90(17) . .
O2 Cu1 Cu2 O7 118.89(15) . 4_457
O5 Cu1 Cu2 O7 94.44(13) . 4_457
O1 Cu1 Cu2 O7 -94.46(14) . 4_457
N1 Cu1 Cu2 O7 -97.36(17) . 4_457
O4 Cu1 Cu2 O7 -1.60(10) . 4_457
O6 Cu2 O1 C1 47.0(3) . .
O5 Cu2 O1 C1 -148.8(3) . .
N2 Cu2 O1 C1 149.5(7) . .
O7 Cu2 O1 C1 -57.7(3) 4_457 .
Cu1 Cu2 O1 C1 -143.0(3) . .
O6 Cu2 O1 Cu1 -169.96(11) . .
O5 Cu2 O1 Cu1 -5.84(11) . .
N2 Cu2 O1 Cu1 -67.5(7) . .
O7 Cu2 O1 Cu1 85.30(11) 4_457 .
O2 Cu1 O1 C1 -121.0(3) . .
O5 Cu1 O1 C1 153.5(3) . .
N1 Cu1 O1 C1 -34.5(3) . .
O4 Cu1 O1 C1 60.6(3) . .
Cu2 Cu1 O1 C1 147.6(3) . .
O2 Cu1 O1 Cu2 91.4(3) . .
O5 Cu1 O1 Cu2 5.89(11) . .
N1 Cu1 O1 Cu2 177.88(14) . .
O4 Cu1 O1 Cu2 -86.98(12) . .
O5 Cu1 O2 C9 161.1(3) . .
O1 Cu1 O2 C9 78.9(4) . .
N1 Cu1 O2 C9 -9.0(3) . .
O4 Cu1 O2 C9 -102.8(3) . .
Cu2 Cu1 O2 C9 145.3(2) . .
O2 Cu1 N1 C8 12.0(3) . .
O5 Cu1 N1 C8 -94.3(7) . .
O1 Cu1 N1 C8 -145.4(3) . .
O4 Cu1 N1 C8 123.5(3) . .
Cu2 Cu1 N1 C8 -143.5(2) . .
O2 Cu1 N1 C7 137.7(3) . .
O5 Cu1 N1 C7 31.5(9) . .
O1 Cu1 N1 C7 -19.6(3) . .
O4 Cu1 N1 C7 -110.8(3) . .
Cu2 Cu1 N1 C7 -17.8(3) . .
Cu2 O1 C1 C2 6.6(5) . .
Cu1 O1 C1 C2 -129.9(3) . .
Cu2 O1 C1 C6 -174.6(2) . .
Cu1 O1 C1 C6 48.9(4) . .
O1 C1 C2 C3 179.1(4) . .
C6 C1 C2 C3 0.3(6) . .
C1 C2 C3 C4 0.4(6) . .
C2 C3 C4 C5 -1.1(6) . .
C3 C4 C5 C6 1.1(6) . .
C4 C5 C6 C1 -0.3(6) . .
C4 C5 C6 C7 -178.1(4) . .
O1 C1 C6 C5 -179.3(3) . .
C2 C1 C6 C5 -0.3(5) . .
O1 C1 C6 C7 -1.4(5) . .
C2 C1 C6 C7 177.5(4) . .
C8 N1 C7 C6 -174.8(3) . .
Cu1 N1 C7 C6 62.7(4) . .
C5 C6 C7 N1 118.4(4) . .
C1 C6 C7 N1 -59.3(5) . .
C7 N1 C8 C9 -138.0(4) . .
Cu1 N1 C8 C9 -13.1(4) . .
Cu1 O2 C9 O3 -175.2(3) . .
Cu1 O2 C9 C8 3.4(5) . .
N1 C8 C9 O3 -174.2(4) . .
N1 C8 C9 O2 7.1(5) . .
O2 Cu1 O5 C11 59.8(3) . .
O1 Cu1 O5 C11 -143.0(3) . .
N1 Cu1 O5 C11 165.0(6) . .
O4 Cu1 O5 C11 -52.6(3) . .
Cu2 Cu1 O5 C11 -137.2(3) . .
O2 Cu1 O5 Cu2 -163.02(12) . .
O1 Cu1 O5 Cu2 -5.78(11) . .
N1 Cu1 O5 Cu2 -57.8(7) . .
O4 Cu1 O5 Cu2 84.58(11) . .
O1 Cu2 O5 C11 149.7(3) . .
O6 Cu2 O5 C11 -123.4(4) . .
N2 Cu2 O5 C11 -39.0(3) . .
O7 Cu2 O5 C11 58.5(3) 4_457 .
Cu1 Cu2 O5 C11 143.8(3) . .
O1 Cu2 O5 Cu1 5.89(11) . .
O6 Cu2 O5 Cu1 92.8(4) . .
N2 Cu2 O5 Cu1 177.25(13) . .
O7 Cu2 O5 Cu1 -85.30(11) 4_457 .
O1 Cu2 O6 C19 157.6(3) . .
O5 Cu2 O6 C19 73.0(5) . .
N2 Cu2 O6 C19 -12.8(3) . .
O7 Cu2 O6 C19 -109.0(3) 4_457 .
Cu1 Cu2 O6 C19 147.8(2) . .
O1 Cu2 N2 C18 -82.9(7) . .
O6 Cu2 N2 C18 20.7(3) . .
O5 Cu2 N2 C18 -143.6(3) . .
O7 Cu2 N2 C18 124.5(2) 4_457 .
Cu1 Cu2 N2 C18 -141.1(2) . .
O1 Cu2 N2 C17 46.5(8) . .
O6 Cu2 N2 C17 150.0(3) . .
O5 Cu2 N2 C17 -14.3(3) . .
O7 Cu2 N2 C17 -106.2(3) 4_457 .
Cu1 Cu2 N2 C17 -11.8(4) . .
Cu1 O5 C11 C12 0.2(5) . .
Cu2 O5 C11 C12 -130.5(3) . .
Cu1 O5 C11 C16 180.0(3) . .
Cu2 O5 C11 C16 49.2(4) . .
O5 C11 C12 C13 177.9(4) . .
C16 C11 C12 C13 -1.8(7) . .
C11 C12 C13 C14 0.8(7) . .
C12 C13 C14 C15 0.0(7) . .
C13 C14 C15 C16 0.2(7) . .
C14 C15 C16 C11 -1.2(7) . .
C14 C15 C16 C17 178.8(4) . .
O5 C11 C16 C15 -177.8(3) . .
C12 C11 C16 C15 2.0(6) . .
O5 C11 C16 C17 2.2(6) . .
C12 C11 C16 C17 -178.0(4) . .
C18 N2 C17 C16 -175.3(3) . .
Cu2 N2 C17 C16 59.7(4) . .
C15 C16 C17 N2 117.7(4) . .
C11 C16 C17 N2 -62.2(5) . .
C17 N2 C18 C19 -152.3(3) . .
Cu2 N2 C18 C19 -24.7(4) . .
Cu2 O7 C19 O6 21.7(5) 4_557 .
Cu2 O7 C19 C18 -156.6(3) 4_557 .
Cu2 O6 C19 O7 -177.3(3) . .
Cu2 O6 C19 C18 1.1(4) . .
N2 C18 C19 O7 -165.1(4) . .
N2 C18 C19 O6 16.5(5) . .
